data_1558377
loop_
_publ_author_name
'Yu, Tianzi'
'Sun, Ying'
'Tu, Canhui'
'Chen, Ting'
'Fu, Shaomin'
'Liu, Bo'

_publ_section_title
;
 Total Synthesis of Crotophorbolone
;
_journal_name_full 'Chemical Science'
_journal_paper_doi 10.1039/D0SC02829K
_journal_year 2020
_chemical_absolute_configuration unk
_chemical_formula_moiety 'C41 H56 O4 Si'
_chemical_formula_sum 'C41 H56 O4 Si'
_chemical_formula_weight 640.94
_space_group_crystal_system orthorhombic
_space_group_IT_number 19
_space_group_name_Hall 'P 2ac 2ab'
_space_group_name_H-M_alt 'P 21 21 21'
_atom_sites_solution_hydrogens mixed
_atom_sites_solution_primary direct
_audit_block_doi 10.5517/ccdc.csd.cc24s1pp
_audit_creation_date 2019-11-19
_audit_creation_method
;
Olex2 1.2
(compiled 2018.05.29 svn.r3508 for OlexSys, GUI svn.r5506)
;
_audit_update_record
;
2020-03-10 deposited with the CCDC.	2020-06-18 downloaded from the CCDC.
;
_cell_angle_alpha 90
_cell_angle_beta 90
_cell_angle_gamma 90
_cell_formula_units_Z 4
_cell_length_a 11.4985(3)
_cell_length_b 13.7129(5)
_cell_length_c 24.4365(7)
_cell_measurement_reflns_used 3200
_cell_measurement_temperature 293(2)
_cell_measurement_theta_max 23.7860
_cell_measurement_theta_min 3.4580
_cell_volume 3853.1(2)
_computing_cell_refinement
;
CrysAlisPro, Agilent Technologies,
Version 1.171.37.34 (release 22-05-2014 CrysAlis171 .NET)
(compiled May 22 2014,16:03:01)
;
_computing_data_collection
;
CrysAlisPro, Agilent Technologies,
Version 1.171.37.34 (release 22-05-2014 CrysAlis171 .NET)
(compiled May 22 2014,16:03:01)
;
_computing_data_reduction
;
CrysAlisPro, Agilent Technologies,
Version 1.171.37.34 (release 22-05-2014 CrysAlis171 .NET)
(compiled May 22 2014,16:03:01)
;
_computing_molecular_graphics 'Olex2 (Dolomanov et al., 2009)'
_computing_publication_material 'Olex2 (Dolomanov et al., 2009)'
_computing_structure_refinement 'ShelXL (Sheldrick, 2015)'
_computing_structure_solution 'ShelXS (Sheldrick, 2008)'
_diffrn_ambient_temperature 293.15
_diffrn_detector 'CCD plate'
_diffrn_detector_area_resol_mean 16.0874
_diffrn_detector_type Eos
_diffrn_measured_fraction_theta_full 0.997
_diffrn_measured_fraction_theta_max 0.997
_diffrn_measurement_details
;
#__ type_ start__ end____ width___ exp.time_
  1 omega  -62.00  -36.00   1.0000    4.0000
omega____ theta____ kappa____ phi______ frames
    -      -14.8106 -178.0000 -180.0000 26

#__ type_ start__ end____ width___ exp.time_
  2 omega  -26.00    5.00   1.0000    4.0000
omega____ theta____ kappa____ phi______ frames
    -      -14.8106  -19.0000  120.0000 31

#__ type_ start__ end____ width___ exp.time_
  3 omega   -2.00   86.00   1.0000    4.0000
omega____ theta____ kappa____ phi______ frames
    -       16.9981   38.0000  120.0000 88
;
_diffrn_measurement_device 'four-circle diffractometer'
_diffrn_measurement_device_type 'Xcalibur, Eos'
_diffrn_measurement_method '\w scans'
_diffrn_orient_matrix_UB_11 -0.0138518000
_diffrn_orient_matrix_UB_12 -0.0203881000
_diffrn_orient_matrix_UB_13 0.0258727000
_diffrn_orient_matrix_UB_21 -0.0214147000
_diffrn_orient_matrix_UB_22 0.0458600000
_diffrn_orient_matrix_UB_23 0.0088485000
_diffrn_orient_matrix_UB_31 -0.0561771000
_diffrn_orient_matrix_UB_32 -0.0124622000
_diffrn_orient_matrix_UB_33 -0.0097477000
_diffrn_radiation_monochromator graphite
_diffrn_radiation_probe x-ray
_diffrn_radiation_type MoK\a
_diffrn_radiation_wavelength 0.71073
_diffrn_reflns_av_R_equivalents 0.0236
_diffrn_reflns_av_unetI/netI 0.0641
_diffrn_reflns_Laue_measured_fraction_full 0.997
_diffrn_reflns_Laue_measured_fraction_max 0.997
_diffrn_reflns_limit_h_max 14
_diffrn_reflns_limit_h_min -11
_diffrn_reflns_limit_k_max 10
_diffrn_reflns_limit_k_min -17
_diffrn_reflns_limit_l_max 30
_diffrn_reflns_limit_l_min -29
_diffrn_reflns_number 11916
_diffrn_reflns_point_group_measured_fraction_full 0.916
_diffrn_reflns_point_group_measured_fraction_max 0.908
_diffrn_reflns_theta_full 25.242
_diffrn_reflns_theta_max 26.371
_diffrn_reflns_theta_min 2.971
_diffrn_source 'Enhance (Mo) X-ray Source'
_exptl_absorpt_coefficient_mu 0.098
_exptl_absorpt_correction_T_max 1.00000
_exptl_absorpt_correction_T_min 0.99626
_exptl_absorpt_correction_type multi-scan
_exptl_absorpt_process_details
;
CrysAlisPro, Agilent Technologies,
Version 1.171.37.34 (release 22-05-2014 CrysAlis171 .NET)
(compiled May 22 2014,16:03:01)
Empirical absorption correction using spherical harmonics,
 implemented in SCALE3 ABSPACK scaling algorithm.
;
_exptl_crystal_density_diffrn 1.105
_exptl_crystal_density_method 'not measured'
_exptl_crystal_F_000 1392
_exptl_crystal_size_max 0.35
_exptl_crystal_size_mid 0.3
_exptl_crystal_size_min 0.25
_refine_diff_density_max 0.168
_refine_diff_density_min -0.200
_refine_diff_density_rms 0.031
_refine_ls_abs_structure_details
;
 Flack x determined using 1394 quotients [(I+)-(I-)]/[(I+)+(I-)]
 (Parsons, Flack and Wagner, Acta Cryst. B69 (2013) 249-259).
;
_refine_ls_abs_structure_Flack 0.13(8)
_refine_ls_extinction_method none
_refine_ls_goodness_of_fit_ref 0.961
_refine_ls_hydrogen_treatment mixed
_refine_ls_matrix_type full
_refine_ls_number_parameters 441
_refine_ls_number_reflns 7151
_refine_ls_number_restraints 0
_refine_ls_restrained_S_all 0.961
_refine_ls_R_factor_all 0.0839
_refine_ls_R_factor_gt 0.0484
_refine_ls_shift/su_max 0.000
_refine_ls_shift/su_mean 0.000
_refine_ls_structure_factor_coef Fsqd
_refine_ls_weighting_details 'w=1/[\s^2^(Fo^2^)+(0.0410P)^2^] where P=(Fo^2^+2Fc^2^)/3'
_refine_ls_weighting_scheme calc
_refine_ls_wR_factor_gt 0.0855
_refine_ls_wR_factor_ref 0.0967
_reflns_Friedel_coverage 0.630
_reflns_Friedel_fraction_full 0.812
_reflns_Friedel_fraction_max 0.795
_reflns_number_gt 4828
_reflns_number_total 7151
_reflns_threshold_expression 'I > 2\s(I)'
_cod_data_source_file d0sc02829k2.cif
_cod_data_source_block 191119_s2_ytz
_cod_database_code 1558377
_shelx_shelxl_version_number 2014/7
_chemical_oxdiff_formula c12h12n2o2
_shelx_space_group_comment
;
The symmetry employed for this shelxl refinement is uniquely defined
by the following loop, which should always be used as a source of
symmetry information in preference to the above space-group names.
They are only intended as comments.
;
_shelx_estimated_absorpt_t_max 0.976
_shelx_estimated_absorpt_t_min 0.966
_reflns_odcompleteness_completeness 99.66
_reflns_odcompleteness_iscentric 1
_reflns_odcompleteness_theta 26.32
_olex2_refinement_description
;
1. Fixed Uiso
 At 1.2 times of:
  All C(H) groups, All C(H,H) groups
 At 1.5 times of:
  All C(H,H,H) groups, All O(H) groups
2.a Ternary CH refined with riding coordinates:
 C1(H1), C2(H2A), C3(H3), C5(H5), C15(H15), C16(H16)
2.b Secondary CH2 refined with riding coordinates:
 C6(H6A,H6B), C18(H18A,H18B)
2.c Aromatic/amide H refined with riding coordinates:
 C10(H10), C17(H17), C31(H31), C32(H32), C33(H33), C34(H34), C35(H35),
 C37(H37), C38(H38), C39(H39), C40(H40), C41(H41)
2.d X=CH2 refined with riding coordinates:
 C8(H8A,H8B)
2.e Idealised Me refined as rotating group:
 C9(H9A,H9B,H9C), C20(H20A,H20B,H20C), C22(H22A,H22B,H22C), C23(H23A,H23B,
 H23C), C24(H24A,H24B,H24C), C25(H25A,H25B,H25C), C27(H27A,H27B,H27C), C28(H28A,
 H28B,H28C), C29(H29A,H29B,H29C)
2.f Idealised tetrahedral OH refined as rotating group:
 O2(H2)
;
_olex2_submission_special_instructions 'No special instructions were received'

loop_
_space_group_symop_operation_xyz
'x, y, z'
'-x+1/2, -y, z+1/2'
'x+1/2, -y+1/2, -z'
'-x, y+1/2, -z+1/2'

loop_
_atom_site_label
_atom_site_type_symbol
_atom_site_fract_x
_atom_site_fract_y
_atom_site_fract_z
_atom_site_U_iso_or_equiv
_atom_site_adp_type
_atom_site_occupancy
_atom_site_site_symmetry_order
_atom_site_calc_flag
_atom_site_refinement_flags_posn
_atom_site_refinement_flags_adp
_atom_site_refinement_flags_occupancy
_atom_site_disorder_assembly
_atom_site_disorder_group
Si1 Si 0.54607(8) 0.64699(6) 0.33339(3) 0.0455(2) Uani 1 1 d . . . . .
O1 O 0.57938(18) 0.59649(15) 0.39191(8) 0.0497(6) Uani 1 1 d . . . . .
O2 O 0.58725(16) 0.33053(15) 0.49965(8) 0.0427(5) Uani 1 1 d . . . . .
H2 H 0.6094 0.3113 0.5297 0.064 Uiso 1 1 calc GR . . . .
O3 O 0.54842(17) 0.22844(16) 0.59862(8) 0.0512(6) Uani 1 1 d . . . . .
O4 O 0.41195(19) 0.25219(19) 0.66429(8) 0.0621(7) Uani 1 1 d . . . . .
C1 C 0.5068(3) 0.5412(2) 0.42807(11) 0.0418(8) Uani 1 1 d . . . . .
H1 H 0.4302 0.5723 0.4298 0.050 Uiso 1 1 calc R . . . .
C2 C 0.5604(3) 0.5425(2) 0.48493(11) 0.0403(7) Uani 1 1 d . . . . .
H2A H 0.6369 0.5113 0.4823 0.048 Uiso 1 1 calc R . . . .
C3 C 0.4861(2) 0.4812(2) 0.52490(11) 0.0395(8) Uani 1 1 d . . . . .
H3 H 0.4079 0.5095 0.5253 0.047 Uiso 1 1 calc R . . . .
C4 C 0.4740(2) 0.3732(2) 0.50491(11) 0.0372(7) Uani 1 1 d . . . . .
C5 C 0.4190(3) 0.3763(2) 0.44710(11) 0.0425(8) Uani 1 1 d . . . . .
H5 H 0.3441 0.4097 0.4509 0.051 Uiso 1 1 calc R . . . .
C6 C 0.4920(3) 0.4375(2) 0.40782(11) 0.0449(8) Uani 1 1 d . . . . .
H6A H 0.5679 0.4076 0.4036 0.054 Uiso 1 1 calc R . . . .
H6B H 0.4547 0.4385 0.3722 0.054 Uiso 1 1 calc R . . . .
C7 C 0.5794(3) 0.6456(3) 0.50465(12) 0.0550(9) Uani 1 1 d . . . . .
C8 C 0.6863(4) 0.6796(3) 0.51217(16) 0.0842(14) Uani 1 1 d . . . . .
H8A H 0.6974 0.7436 0.5236 0.101 Uiso 1 1 calc R . . . .
H8B H 0.7501 0.6394 0.5060 0.101 Uiso 1 1 calc R . . . .
C9 C 0.4760(4) 0.7072(3) 0.51403(16) 0.0795(12) Uani 1 1 d . . . . .
H9A H 0.4279 0.7068 0.4819 0.119 Uiso 1 1 calc GR . . . .
H9B H 0.5001 0.7728 0.5218 0.119 Uiso 1 1 calc GR . . . .
H9C H 0.4326 0.6821 0.5445 0.119 Uiso 1 1 calc GR . . . .
C10 C 0.5339(3) 0.4899(2) 0.58158(12) 0.0504(8) Uani 1 1 d . . . . .
H10 H 0.6090 0.4671 0.5875 0.061 Uiso 1 1 calc R . . . .
C11 C 0.4793(5) 0.5266(3) 0.62326(17) 0.0788(13) Uani 1 1 d . . . . .
H11A H 0.512(3) 0.532(2) 0.6620(14) 0.069(10) Uiso 1 1 d . . . . .
H11B H 0.396(4) 0.550(3) 0.6206(15) 0.089(14) Uiso 1 1 d . . . . .
C12 C 0.4000(2) 0.3154(2) 0.54503(12) 0.0383(7) Uani 1 1 d . . . . .
C13 C 0.4375(3) 0.2198(2) 0.57222(12) 0.0441(8) Uani 1 1 d . . . . .
C14 C 0.5307(3) 0.2291(3) 0.65766(13) 0.0588(10) Uani 1 1 d . . . . .
C15 C 0.3497(3) 0.2104(3) 0.61946(12) 0.0512(9) Uani 1 1 d . . . . .
H15 H 0.3279 0.1425 0.6264 0.061 Uiso 1 1 calc R . . . .
C16 C 0.2460(3) 0.2725(3) 0.60415(13) 0.0544(9) Uani 1 1 d . . . . .
H16 H 0.1893 0.2305 0.5857 0.065 Uiso 1 1 calc R . . . .
C17 C 0.2957(3) 0.3403(3) 0.56249(12) 0.0492(9) Uani 1 1 d . . . . .
H17 H 0.2565 0.3953 0.5500 0.059 Uiso 1 1 calc R . . . .
C18 C 0.4356(3) 0.1326(2) 0.53268(13) 0.0554(9) Uani 1 1 d . . . . .
H18A H 0.3569 0.1254 0.5189 0.066 Uiso 1 1 calc R . . . .
H18B H 0.4849 0.1483 0.5017 0.066 Uiso 1 1 calc R . . . .
C19 C 0.4739(3) 0.0355(3) 0.55514(14) 0.0582(9) Uani 1 1 d . . . . .
C20 C 0.6015(3) 0.0133(3) 0.5514(2) 0.0925(14) Uani 1 1 d . . . . .
H20A H 0.6236 0.0078 0.5137 0.139 Uiso 1 1 calc GR . . . .
H20B H 0.6175 -0.0469 0.5699 0.139 Uiso 1 1 calc GR . . . .
H20C H 0.6450 0.0650 0.5683 0.139 Uiso 1 1 calc GR . . . .
C21 C 0.3992(4) -0.0279(3) 0.57590(18) 0.0709(12) Uani 1 1 d . . . . .
H21A H 0.314(3) -0.014(3) 0.5736(12) 0.065(11) Uiso 1 1 d . . . . .
H21B H 0.430(3) -0.092(3) 0.5896(14) 0.077(12) Uiso 1 1 d . . . . .
C22 C 0.6035(3) 0.3075(3) 0.68287(15) 0.0778(12) Uani 1 1 d . . . . .
H22A H 0.6838 0.2963 0.6743 0.117 Uiso 1 1 calc GR . . . .
H22B H 0.5932 0.3069 0.7219 0.117 Uiso 1 1 calc GR . . . .
H22C H 0.5801 0.3698 0.6686 0.117 Uiso 1 1 calc GR . . . .
C23 C 0.5595(4) 0.1288(3) 0.68073(16) 0.0835(12) Uani 1 1 d . . . . .
H23A H 0.5084 0.0812 0.6650 0.125 Uiso 1 1 calc GR . . . .
H23B H 0.5497 0.1295 0.7197 0.125 Uiso 1 1 calc GR . . . .
H23C H 0.6386 0.1126 0.6720 0.125 Uiso 1 1 calc GR . . . .
C24 C 0.1849(3) 0.3222(3) 0.65156(15) 0.0833(14) Uani 1 1 d . . . . .
H24A H 0.2387 0.3642 0.6702 0.125 Uiso 1 1 calc GR . . . .
H24B H 0.1564 0.2738 0.6765 0.125 Uiso 1 1 calc GR . . . .
H24C H 0.1210 0.3601 0.6379 0.125 Uiso 1 1 calc GR . . . .
C25 C 0.3934(3) 0.2770(3) 0.42198(13) 0.0593(9) Uani 1 1 d . . . . .
H25A H 0.3617 0.2856 0.3859 0.089 Uiso 1 1 calc GR . . . .
H25B H 0.3382 0.2429 0.4444 0.089 Uiso 1 1 calc GR . . . .
H25C H 0.4640 0.2399 0.4197 0.089 Uiso 1 1 calc GR . . . .
C26 C 0.6226(3) 0.7686(2) 0.33275(15) 0.0577(9) Uani 1 1 d . . . . .
C27 C 0.7533(3) 0.7490(3) 0.33870(19) 0.0858(13) Uani 1 1 d . . . . .
H27A H 0.7684 0.7211 0.3740 0.129 Uiso 1 1 calc GR . . . .
H27B H 0.7952 0.8092 0.3351 0.129 Uiso 1 1 calc GR . . . .
H27C H 0.7779 0.7045 0.3107 0.129 Uiso 1 1 calc GR . . . .
C28 C 0.6019(4) 0.8239(3) 0.27901(17) 0.0897(14) Uani 1 1 d . . . . .
H28A H 0.6331 0.7869 0.2491 0.135 Uiso 1 1 calc GR . . . .
H28B H 0.6397 0.8862 0.2807 0.135 Uiso 1 1 calc GR . . . .
H28C H 0.5199 0.8331 0.2737 0.135 Uiso 1 1 calc GR . . . .
C29 C 0.5850(4) 0.8342(3) 0.38014(17) 0.0838(13) Uani 1 1 d . . . . .
H29A H 0.5048 0.8519 0.3756 0.126 Uiso 1 1 calc GR . . . .
H29B H 0.6321 0.8920 0.3805 0.126 Uiso 1 1 calc GR . . . .
H29C H 0.5946 0.7998 0.4141 0.126 Uiso 1 1 calc GR . . . .
C30 C 0.6082(3) 0.5711(3) 0.27688(13) 0.0473(8) Uani 1 1 d . . . . .
C31 C 0.6847(3) 0.4951(3) 0.28723(15) 0.0649(10) Uani 1 1 d . . . . .
H31 H 0.7025 0.4795 0.3233 0.078 Uiso 1 1 calc R . . . .
C32 C 0.7352(3) 0.4420(3) 0.24559(19) 0.0753(12) Uani 1 1 d . . . . .
H32 H 0.7856 0.3910 0.2538 0.090 Uiso 1 1 calc R . . . .
C33 C 0.7112(4) 0.4644(3) 0.19236(18) 0.0748(12) Uani 1 1 d . . . . .
H33 H 0.7459 0.4291 0.1642 0.090 Uiso 1 1 calc R . . . .
C34 C 0.6361(3) 0.5386(3) 0.18050(15) 0.0667(11) Uani 1 1 d . . . . .
H34 H 0.6196 0.5539 0.1443 0.080 Uiso 1 1 calc R . . . .
C35 C 0.5852(3) 0.5903(3) 0.22187(14) 0.0566(9) Uani 1 1 d . . . . .
H35 H 0.5334 0.6400 0.2131 0.068 Uiso 1 1 calc R . . . .
C36 C 0.3835(3) 0.6523(2) 0.32560(13) 0.0464(8) Uani 1 1 d . . . . .
C37 C 0.3136(3) 0.7149(3) 0.35554(15) 0.0674(11) Uani 1 1 d . . . . .
H37 H 0.3486 0.7571 0.3804 0.081 Uiso 1 1 calc R . . . .
C38 C 0.1938(4) 0.7171(4) 0.3500(2) 0.0831(13) Uani 1 1 d . . . . .
H38 H 0.1495 0.7598 0.3710 0.100 Uiso 1 1 calc R . . . .
C39 C 0.1413(4) 0.6565(4) 0.31351(19) 0.0851(15) Uani 1 1 d . . . . .
H39 H 0.0610 0.6583 0.3090 0.102 Uiso 1 1 calc R . . . .
C40 C 0.2067(4) 0.5929(4) 0.28364(17) 0.0851(15) Uani 1 1 d . . . . .
H40 H 0.1710 0.5510 0.2588 0.102 Uiso 1 1 calc R . . . .
C41 C 0.3261(3) 0.5906(3) 0.29024(14) 0.0640(11) Uani 1 1 d . . . . .
H41 H 0.3692 0.5459 0.2701 0.077 Uiso 1 1 calc R . . . .

loop_
_atom_site_aniso_label
_atom_site_aniso_U_11
_atom_site_aniso_U_22
_atom_site_aniso_U_33
_atom_site_aniso_U_23
_atom_site_aniso_U_13
_atom_site_aniso_U_12
Si1 0.0512(5) 0.0386(5) 0.0468(5) 0.0041(4) -0.0014(4) 0.0051(5)
O1 0.0524(13) 0.0485(14) 0.0482(12) 0.0072(11) -0.0048(11) -0.0012(12)
O2 0.0350(10) 0.0481(14) 0.0451(12) 0.0023(11) 0.0030(10) 0.0084(11)
O3 0.0399(11) 0.0612(15) 0.0524(13) 0.0121(11) -0.0042(10) -0.0051(13)
O4 0.0565(14) 0.0889(19) 0.0410(12) 0.0012(13) -0.0038(12) -0.0049(15)
C1 0.0421(17) 0.0412(19) 0.0420(17) 0.0049(15) -0.0014(14) 0.0046(16)
C2 0.0376(16) 0.0387(18) 0.0447(17) -0.0020(14) -0.0030(14) 0.0049(16)
C3 0.0361(16) 0.0420(19) 0.0404(16) -0.0035(15) -0.0038(14) 0.0082(15)
C4 0.0307(15) 0.0412(19) 0.0396(16) -0.0012(14) -0.0011(13) 0.0036(15)
C5 0.0391(16) 0.046(2) 0.0426(17) -0.0035(15) -0.0057(14) 0.0006(17)
C6 0.055(2) 0.0467(19) 0.0335(16) 0.0005(14) -0.0074(14) 0.0011(17)
C7 0.071(2) 0.048(2) 0.0470(19) -0.0029(17) 0.0018(18) -0.006(2)
C8 0.081(3) 0.076(3) 0.096(3) -0.031(2) 0.001(2) -0.023(3)
C9 0.101(3) 0.047(2) 0.091(3) -0.015(2) 0.007(3) 0.012(3)
C10 0.058(2) 0.047(2) 0.0463(18) -0.0020(17) -0.0018(18) -0.001(2)
C11 0.099(4) 0.088(3) 0.049(2) -0.017(2) -0.003(3) 0.013(3)
C12 0.0323(16) 0.046(2) 0.0370(16) -0.0057(15) -0.0024(14) -0.0003(17)
C13 0.0388(18) 0.0471(19) 0.0463(17) 0.0031(16) 0.0002(15) -0.0051(17)
C14 0.051(2) 0.072(3) 0.053(2) 0.012(2) -0.0100(19) -0.007(2)
C15 0.0480(19) 0.061(2) 0.044(2) -0.0001(18) 0.0025(16) -0.0137(19)
C16 0.0408(18) 0.077(3) 0.0458(19) -0.0096(19) 0.0064(16) -0.017(2)
C17 0.0375(17) 0.061(2) 0.0491(19) -0.0019(18) -0.0007(15) 0.0004(19)
C18 0.060(2) 0.052(2) 0.054(2) -0.0009(17) 0.0042(17) -0.004(2)
C19 0.058(2) 0.047(2) 0.070(2) 0.0025(19) 0.011(2) -0.004(2)
C20 0.067(3) 0.075(3) 0.135(4) 0.016(3) 0.030(3) 0.012(3)
C21 0.068(3) 0.051(3) 0.093(3) 0.002(2) 0.011(2) -0.010(3)
C22 0.077(3) 0.089(3) 0.068(3) 0.005(2) -0.026(2) -0.011(3)
C23 0.090(3) 0.086(3) 0.075(3) 0.031(2) -0.010(2) -0.006(3)
C24 0.065(2) 0.122(4) 0.063(2) -0.013(3) 0.019(2) 0.008(3)
C25 0.072(2) 0.058(2) 0.0480(18) -0.0035(18) -0.0114(18) -0.017(2)
C26 0.068(2) 0.042(2) 0.063(2) 0.0062(19) 0.0001(19) -0.0018(19)
C27 0.070(3) 0.070(3) 0.118(3) -0.004(3) -0.004(2) -0.014(2)
C28 0.121(4) 0.059(3) 0.089(3) 0.027(2) 0.004(3) -0.012(3)
C29 0.104(3) 0.049(2) 0.098(3) -0.012(2) 0.007(3) -0.008(3)
C30 0.0480(19) 0.044(2) 0.050(2) 0.0020(17) -0.0005(16) 0.0017(18)
C31 0.070(2) 0.061(3) 0.065(2) 0.001(2) -0.005(2) 0.013(2)
C32 0.071(3) 0.062(3) 0.093(3) -0.010(3) 0.011(2) 0.019(2)
C33 0.078(3) 0.066(3) 0.080(3) -0.025(2) 0.025(2) -0.011(3)
C34 0.073(3) 0.075(3) 0.053(2) -0.007(2) 0.007(2) -0.010(2)
C35 0.060(2) 0.058(2) 0.052(2) 0.0045(19) -0.0021(18) 0.005(2)
C36 0.0570(19) 0.0356(19) 0.0466(18) 0.0107(17) -0.0011(16) 0.0047(18)
C37 0.060(2) 0.058(3) 0.084(3) -0.003(2) -0.001(2) 0.013(2)
C38 0.062(3) 0.082(3) 0.105(4) 0.013(3) 0.014(3) 0.022(3)
C39 0.053(2) 0.125(4) 0.078(3) 0.036(3) -0.001(2) -0.008(3)
C40 0.065(3) 0.126(4) 0.064(3) 0.009(3) -0.001(2) -0.035(3)
C41 0.065(2) 0.069(3) 0.057(2) -0.002(2) 0.0053(19) -0.010(2)

loop_
_atom_type_symbol
_atom_type_description
_atom_type_scat_dispersion_real
_atom_type_scat_dispersion_imag
_atom_type_scat_source
C C 0.0033 0.0016 'International Tables Vol C Tables 4.2.6.8 and 6.1.1.4'
H H 0.0000 0.0000 'International Tables Vol C Tables 4.2.6.8 and 6.1.1.4'
O O 0.0106 0.0060 'International Tables Vol C Tables 4.2.6.8 and 6.1.1.4'
Si Si 0.0817 0.0704 'International Tables Vol C Tables 4.2.6.8 and 6.1.1.4'

loop_
_geom_angle_atom_site_label_1
_geom_angle_atom_site_label_2
_geom_angle_atom_site_label_3
_geom_angle
_geom_angle_site_symmetry_1
_geom_angle_site_symmetry_3
_geom_angle_publ_flag
O1 Si1 C26 105.82(14) . . ?
O1 Si1 C30 108.70(13) . . ?
O1 Si1 C36 109.75(13) . . ?
C30 Si1 C26 107.89(16) . . ?
C30 Si1 C36 109.05(15) . . ?
C36 Si1 C26 115.42(15) . . ?
C1 O1 Si1 128.87(18) . . ?
C13 O3 C14 108.8(2) . . ?
C14 O4 C15 107.9(2) . . ?
O1 C1 C2 108.8(2) . . ?
O1 C1 C6 111.2(2) . . ?
C6 C1 C2 110.8(2) . . ?
C1 C2 C3 110.3(2) . . ?
C7 C2 C1 111.2(2) . . ?
C7 C2 C3 112.8(2) . . ?
C2 C3 C4 111.5(2) . . ?
C10 C3 C2 109.8(2) . . ?
C10 C3 C4 113.4(2) . . ?
O2 C4 C3 109.5(2) . . ?
O2 C4 C5 107.5(2) . . ?
O2 C4 C12 110.7(2) . . ?
C5 C4 C3 107.2(2) . . ?
C12 C4 C3 110.0(2) . . ?
C12 C4 C5 111.9(2) . . ?
C6 C5 C4 111.4(2) . . ?
C25 C5 C4 115.0(3) . . ?
C25 C5 C6 110.2(3) . . ?
C1 C6 C5 111.9(2) . . ?
C8 C7 C2 120.5(4) . . ?
C8 C7 C9 121.5(4) . . ?
C9 C7 C2 117.9(3) . . ?
C11 C10 C3 125.5(4) . . ?
C4 C12 C13 124.6(3) . . ?
C17 C12 C4 125.6(3) . . ?
C17 C12 C13 109.8(3) . . ?
O3 C13 C12 112.1(2) . . ?
O3 C13 C15 104.6(2) . . ?
O3 C13 C18 111.0(3) . . ?
C12 C13 C15 102.3(3) . . ?
C12 C13 C18 112.9(2) . . ?
C18 C13 C15 113.4(3) . . ?
O3 C14 C22 109.5(3) . . ?
O3 C14 C23 109.3(3) . . ?
O4 C14 O3 104.5(2) . . ?
O4 C14 C22 109.5(3) . . ?
O4 C14 C23 111.7(3) . . ?
C22 C14 C23 112.0(3) . . ?
O4 C15 C13 102.3(2) . . ?
O4 C15 C16 111.1(3) . . ?
C16 C15 C13 106.5(3) . . ?
C15 C16 C24 115.4(3) . . ?
C17 C16 C15 102.6(2) . . ?
C17 C16 C24 114.7(3) . . ?
C12 C17 C16 114.0(3) . . ?
C19 C18 C13 117.0(3) . . ?
C20 C19 C18 116.3(3) . . ?
C21 C19 C18 122.1(4) . . ?
C21 C19 C20 121.6(4) . . ?
C27 C26 Si1 107.6(3) . . ?
C27 C26 C28 108.7(3) . . ?
C28 C26 Si1 111.8(3) . . ?
C29 C26 Si1 112.5(2) . . ?
C29 C26 C27 108.0(3) . . ?
C29 C26 C28 108.3(3) . . ?
C31 C30 Si1 121.7(3) . . ?
C31 C30 C35 116.0(3) . . ?
C35 C30 Si1 122.3(3) . . ?
C32 C31 C30 121.9(3) . . ?
C33 C32 C31 120.0(4) . . ?
C32 C33 C34 119.8(4) . . ?
C33 C34 C35 120.0(4) . . ?
C34 C35 C30 122.2(3) . . ?
C37 C36 Si1 123.1(3) . . ?
C41 C36 Si1 121.1(3) . . ?
C41 C36 C37 115.7(3) . . ?
C36 C37 C38 122.6(4) . . ?
C39 C38 C37 119.5(4) . . ?
C38 C39 C40 119.9(4) . . ?
C39 C40 C41 119.9(4) . . ?
C36 C41 C40 122.4(4) . . ?

loop_
_geom_bond_atom_site_label_1
_geom_bond_atom_site_label_2
_geom_bond_distance
_geom_bond_site_symmetry_2
_geom_bond_publ_flag
Si1 O1 1.634(2) . ?
Si1 C26 1.886(4) . ?
Si1 C30 1.871(3) . ?
Si1 C36 1.880(3) . ?
O1 C1 1.432(3) . ?
O2 C4 1.433(3) . ?
O3 C13 1.434(3) . ?
O3 C14 1.457(4) . ?
O4 C14 1.411(4) . ?
O4 C15 1.428(4) . ?
C1 C2 1.520(4) . ?
C1 C6 1.516(4) . ?
C2 C3 1.546(4) . ?
C2 C7 1.510(5) . ?
C3 C4 1.565(4) . ?
C3 C10 1.495(4) . ?
C4 C5 1.549(4) . ?
C4 C12 1.522(4) . ?
C5 C6 1.526(4) . ?
C5 C25 1.522(4) . ?
C7 C8 1.327(5) . ?
C7 C9 1.477(5) . ?
C10 C11 1.298(5) . ?
C12 C13 1.531(4) . ?
C12 C17 1.319(4) . ?
C13 C15 1.539(4) . ?
C13 C18 1.538(4) . ?
C14 C22 1.495(5) . ?
C14 C23 1.523(5) . ?
C15 C16 1.512(4) . ?
C16 C17 1.492(4) . ?
C16 C24 1.517(5) . ?
C18 C19 1.505(5) . ?
C19 C20 1.501(5) . ?
C19 C21 1.324(5) . ?
C26 C27 1.533(5) . ?
C26 C28 1.535(5) . ?
C26 C29 1.529(5) . ?
C30 C31 1.387(5) . ?
C30 C35 1.395(4) . ?
C31 C32 1.379(5) . ?
C32 C33 1.364(5) . ?
C33 C34 1.366(5) . ?
C34 C35 1.367(5) . ?
C36 C37 1.385(5) . ?
C36 C41 1.377(5) . ?
C37 C38 1.386(5) . ?
C38 C39 1.360(6) . ?
C39 C40 1.363(6) . ?
C40 C41 1.383(5) . ?

loop_
_geom_torsion_atom_site_label_1
_geom_torsion_atom_site_label_2
_geom_torsion_atom_site_label_3
_geom_torsion_atom_site_label_4
_geom_torsion
_geom_torsion_site_symmetry_1
_geom_torsion_site_symmetry_2
_geom_torsion_site_symmetry_3
_geom_torsion_site_symmetry_4
_geom_torsion_publ_flag
Si1 O1 C1 C2 -158.9(2) . . . . ?
Si1 O1 C1 C6 78.8(3) . . . . ?
Si1 C30 C31 C32 -176.8(3) . . . . ?
Si1 C30 C35 C34 176.0(3) . . . . ?
Si1 C36 C37 C38 -179.1(3) . . . . ?
Si1 C36 C41 C40 -180.0(3) . . . . ?
O1 Si1 C26 C27 59.2(3) . . . . ?
O1 Si1 C26 C28 178.4(3) . . . . ?
O1 Si1 C26 C29 -59.5(3) . . . . ?
O1 Si1 C30 C31 -9.4(3) . . . . ?
O1 Si1 C30 C35 173.8(3) . . . . ?
O1 Si1 C36 C37 71.6(3) . . . . ?
O1 Si1 C36 C41 -106.3(3) . . . . ?
O1 C1 C2 C3 -178.5(2) . . . . ?
O1 C1 C2 C7 55.5(3) . . . . ?
O1 C1 C6 C5 177.6(2) . . . . ?
O2 C4 C5 C6 -60.3(3) . . . . ?
O2 C4 C5 C25 65.9(3) . . . . ?
O2 C4 C12 C13 -4.9(4) . . . . ?
O2 C4 C12 C17 173.6(3) . . . . ?
O3 C13 C15 O4 21.8(3) . . . . ?
O3 C13 C15 C16 138.5(3) . . . . ?
O3 C13 C18 C19 51.7(4) . . . . ?
O4 C15 C16 C17 90.2(3) . . . . ?
O4 C15 C16 C24 -35.3(4) . . . . ?
C1 C2 C3 C4 58.2(3) . . . . ?
C1 C2 C3 C10 -175.2(3) . . . . ?
C1 C2 C7 C8 -113.7(4) . . . . ?
C1 C2 C7 C9 65.1(4) . . . . ?
C2 C1 C6 C5 56.6(3) . . . . ?
C2 C3 C4 O2 58.5(3) . . . . ?
C2 C3 C4 C5 -57.8(3) . . . . ?
C2 C3 C4 C12 -179.7(2) . . . . ?
C2 C3 C10 C11 117.6(4) . . . . ?
C3 C2 C7 C8 121.8(3) . . . . ?
C3 C2 C7 C9 -59.5(4) . . . . ?
C3 C4 C5 C6 57.4(3) . . . . ?
C3 C4 C5 C25 -176.4(3) . . . . ?
C3 C4 C12 C13 -126.0(3) . . . . ?
C3 C4 C12 C17 52.5(4) . . . . ?
C4 C3 C10 C11 -116.9(4) . . . . ?
C4 C5 C6 C1 -58.3(3) . . . . ?
C4 C12 C13 O3 52.5(4) . . . . ?
C4 C12 C13 C15 164.1(3) . . . . ?
C4 C12 C13 C18 -73.7(3) . . . . ?
C4 C12 C17 C16 -176.8(3) . . . . ?
C5 C4 C12 C13 115.0(3) . . . . ?
C5 C4 C12 C17 -66.5(4) . . . . ?
C6 C1 C2 C3 -56.0(3) . . . . ?
C6 C1 C2 C7 178.0(3) . . . . ?
C7 C2 C3 C4 -176.7(2) . . . . ?
C7 C2 C3 C10 -50.2(3) . . . . ?
C10 C3 C4 O2 -66.1(3) . . . . ?
C10 C3 C4 C5 177.6(3) . . . . ?
C10 C3 C4 C12 55.7(3) . . . . ?
C12 C4 C5 C6 178.0(2) . . . . ?
C12 C4 C5 C25 -55.8(4) . . . . ?
C12 C13 C15 O4 -95.2(3) . . . . ?
C12 C13 C15 C16 21.5(3) . . . . ?
C12 C13 C18 C19 178.5(3) . . . . ?
C13 O3 C14 O4 -18.1(3) . . . . ?
C13 O3 C14 C22 -135.3(3) . . . . ?
C13 O3 C14 C23 101.6(3) . . . . ?
C13 C12 C17 C16 1.9(4) . . . . ?
C13 C15 C16 C17 -20.4(3) . . . . ?
C13 C15 C16 C24 -145.9(3) . . . . ?
C13 C18 C19 C20 -88.6(4) . . . . ?
C13 C18 C19 C21 92.9(4) . . . . ?
C14 O3 C13 C12 107.5(3) . . . . ?
C14 O3 C13 C15 -2.5(3) . . . . ?
C14 O3 C13 C18 -125.2(3) . . . . ?
C14 O4 C15 C13 -34.4(3) . . . . ?
C14 O4 C15 C16 -147.7(3) . . . . ?
C15 O4 C14 O3 33.4(3) . . . . ?
C15 O4 C14 C22 150.7(3) . . . . ?
C15 O4 C14 C23 -84.6(3) . . . . ?
C15 C13 C18 C19 -65.7(4) . . . . ?
C15 C16 C17 C12 11.9(4) . . . . ?
C17 C12 C13 O3 -126.2(3) . . . . ?
C17 C12 C13 C15 -14.7(3) . . . . ?
C17 C12 C13 C18 107.5(3) . . . . ?
C18 C13 C15 O4 143.0(3) . . . . ?
C18 C13 C15 C16 -100.4(3) . . . . ?
C24 C16 C17 C12 137.9(3) . . . . ?
C25 C5 C6 C1 172.9(3) . . . . ?
C26 Si1 O1 C1 140.0(2) . . . . ?
C26 Si1 C30 C31 104.9(3) . . . . ?
C26 Si1 C30 C35 -71.9(3) . . . . ?
C26 Si1 C36 C37 -47.8(3) . . . . ?
C26 Si1 C36 C41 134.2(3) . . . . ?
C30 Si1 O1 C1 -104.3(3) . . . . ?
C30 Si1 C26 C27 -57.0(3) . . . . ?
C30 Si1 C26 C28 62.2(3) . . . . ?
C30 Si1 C26 C29 -175.7(3) . . . . ?
C30 Si1 C36 C37 -169.4(3) . . . . ?
C30 Si1 C36 C41 12.6(3) . . . . ?
C30 C31 C32 C33 0.6(6) . . . . ?
C31 C30 C35 C34 -1.0(5) . . . . ?
C31 C32 C33 C34 -0.8(6) . . . . ?
C32 C33 C34 C35 0.0(6) . . . . ?
C33 C34 C35 C30 0.9(6) . . . . ?
C35 C30 C31 C32 0.2(5) . . . . ?
C36 Si1 O1 C1 14.9(3) . . . . ?
C36 Si1 C26 C27 -179.2(3) . . . . ?
C36 Si1 C26 C28 -60.0(3) . . . . ?
C36 Si1 C26 C29 62.1(3) . . . . ?
C36 Si1 C30 C31 -129.0(3) . . . . ?
C36 Si1 C30 C35 54.2(3) . . . . ?
C36 C37 C38 C39 -0.5(6) . . . . ?
C37 C36 C41 C40 1.9(5) . . . . ?
C37 C38 C39 C40 1.3(7) . . . . ?
C38 C39 C40 C41 -0.4(7) . . . . ?
C39 C40 C41 C36 -1.3(6) . . . . ?
C41 C36 C37 C38 -1.0(5) . . . . ?
